data_7105841
loop_
_publ_author_name
'Natalia Shustova'
'Igor V. Kuvychko'
'Dmitry Peryshkov'
'James Whitaker'
'Bryon Larson'
'Yu-Sheng Chen'
'Lothar Dunsch'
'Konrad Seppelt'
'Alexey Popov'
'Steven Strauss'
'Olga Boltalina'

_publ_section_title
;
 Chemical tailoring of fullerene acceptor materials: synthesis, structures
 and electrochemical properties of perfluoroisopropylfullerenes
;
_journal_name_full Chem.Commun.
_journal_page_first 875
_journal_paper_doi 10.1039/c0cc03247f
_journal_volume 47
_journal_year 2011
_chemical_formula_moiety 'C66 F14'
_chemical_formula_sum 'C66 F14'
_chemical_formula_weight 1058.66
_chemical_name_systematic
;
?
;
_space_group_IT_number 62
_symmetry_cell_setting orthorhombic
_symmetry_space_group_name_Hall '-P 2ac 2n'
_symmetry_space_group_name_H-M 'P n m a'
_atom_sites_solution_hydrogens none
_atom_sites_solution_primary direct
_atom_sites_solution_secondary difmap
_audit_creation_method SHELXL-97
_cell_angle_alpha 90.00
_cell_angle_beta 90.00
_cell_angle_gamma 90.00
_cell_formula_units_Z 4
_cell_length_a 19.622(4)
_cell_length_b 17.836(3)
_cell_length_c 10.009(2)
_cell_measurement_reflns_used 6518
_cell_measurement_temperature 150(2)
_cell_measurement_theta_max 28.63
_cell_measurement_theta_min 2.49
_cell_volume 3502.9(12)
_computing_cell_refinement 'Bruker SAINT v7.34A'
_computing_data_collection 'Bruker APEX2 v2.1-4'
_computing_data_reduction 'Bruker SAINT v7.34A'
_computing_molecular_graphics 'Bruker SHELXTL v6.14'
_computing_publication_material 'Bruker SHELXTL v6.14'
_computing_structure_refinement 'Bruker SHELXTL v6.14'
_computing_structure_solution 'Bruker SHELXTL v6.14'
_diffrn_ambient_temperature 150(2)
_diffrn_measured_fraction_theta_full 0.995
_diffrn_measured_fraction_theta_max 0.995
_diffrn_measurement_device_type 'Bruker APEXII'
_diffrn_measurement_method 'omega scans'
_diffrn_radiation_monochromator 'Si-<111> channel cut crystal'
_diffrn_radiation_source synchrotron
_diffrn_radiation_type synchrotron
_diffrn_radiation_wavelength 0.77490
_diffrn_reflns_av_R_equivalents 0.0808
_diffrn_reflns_av_sigmaI/netI 0.0398
_diffrn_reflns_limit_h_max 24
_diffrn_reflns_limit_h_min -24
_diffrn_reflns_limit_k_max 22
_diffrn_reflns_limit_k_min -22
_diffrn_reflns_limit_l_max 12
_diffrn_reflns_limit_l_min -12
_diffrn_reflns_number 37896
_diffrn_reflns_theta_full 29.09
_diffrn_reflns_theta_max 29.09
_diffrn_reflns_theta_min 2.49
_diffrn_standards_decay_% 0
_diffrn_standards_interval_count 0
_diffrn_standards_interval_time 0
_diffrn_standards_number 0
_exptl_absorpt_coefficient_mu 0.205
_exptl_absorpt_correction_T_max 0.9959
_exptl_absorpt_correction_T_min 0.9738
_exptl_absorpt_correction_type multi-scan
_exptl_absorpt_process_details 'SADABS, v. 2.10, Bruker AXS, Madison, WI'
_exptl_crystal_colour 'dark red-brown'
_exptl_crystal_density_diffrn 2.007
_exptl_crystal_density_method 'not measured'
_exptl_crystal_description 'small plate'
_exptl_crystal_F_000 2088
_exptl_crystal_size_max 0.13
_exptl_crystal_size_mid 0.11
_exptl_crystal_size_min 0.02
_refine_diff_density_max 0.310
_refine_diff_density_min -0.236
_refine_diff_density_rms 0.051
_refine_ls_extinction_coef none
_refine_ls_extinction_method none
_refine_ls_goodness_of_fit_ref 1.024
_refine_ls_hydrogen_treatment none
_refine_ls_matrix_type full
_refine_ls_number_parameters 462
_refine_ls_number_reflns 3737
_refine_ls_number_restraints 276
_refine_ls_restrained_S_all 0.989
_refine_ls_R_factor_all 0.0534
_refine_ls_R_factor_gt 0.0399
_refine_ls_shift/su_max 0.000
_refine_ls_shift/su_mean 0.000
_refine_ls_structure_factor_coef Fsqd
_refine_ls_weighting_details 'calc w=1/[\s^2^(Fo^2^)+(0.0703P)^2^+0.0000P] where P=(Fo^2^+2Fc^2^)/3'
_refine_ls_weighting_scheme calc
_refine_ls_wR_factor_gt 0.1091
_refine_ls_wR_factor_ref 0.1150
_reflns_number_gt 2799
_reflns_number_total 3737
_reflns_threshold_expression >2sigma(I)
_cod_data_source_file C0CC03247F.TXT
_cod_data_source_block csu005
_cod_database_code 7105841

loop_
_symmetry_equiv_pos_as_xyz
'x, y, z'
'-x+1/2, -y, z+1/2'
'-x, y+1/2, -z'
'x+1/2, -y+1/2, -z+1/2'
'-x, -y, -z'
'x-1/2, y, -z-1/2'
'x, -y-1/2, z'
'-x-1/2, y-1/2, z-1/2'

loop_
_atom_site_label
_atom_site_type_symbol
_atom_site_fract_x
_atom_site_fract_y
_atom_site_fract_z
_atom_site_U_iso_or_equiv
_atom_site_adp_type
_atom_site_occupancy
_atom_site_symmetry_multiplicity
_atom_site_calc_flag
_atom_site_refinement_flags
_atom_site_disorder_assembly
_atom_site_disorder_group
C1 C 0.41853(11) 0.16314(14) 1.1073(2) 0.0220(4) Uani 0.825(2) 1 d PU . 1
C2 C 0.45254(11) 0.21194(15) 0.9987(2) 0.0217(4) Uani 0.825(2) 1 d PU . 1
C3 C 0.45292(11) 0.17238(15) 0.8733(2) 0.0264(5) Uani 0.825(2) 1 d PU . 1
C4 C 0.41062(13) 0.10599(15) 0.8851(2) 0.0278(6) Uani 0.825(2) 1 d PU . 1
C5 C 0.38269(12) 0.10355(13) 1.0178(2) 0.0271(5) Uani 0.825(2) 1 d PU . 1
C6 C 0.31672(13) 0.08165(13) 1.0355(2) 0.0285(5) Uani 0.825(2) 1 d PU . 1
C7 C 0.27085(13) 0.12246(15) 1.1261(2) 0.0293(6) Uani 0.825(2) 1 d PU . 1
C8 C 0.29373(14) 0.1853(2) 1.1908(3) 0.0269(8) Uani 0.825(2) 1 d PU . 1
C9 C 0.36416(12) 0.21189(15) 1.1741(2) 0.0217(4) Uani 0.825(2) 1 d PU . 1
C15 C 0.45662(11) 0.21012(15) 0.7527(2) 0.0299(6) Uani 0.825(2) 1 d PU . 1
C16 C 0.41702(12) 0.18409(17) 0.6380(2) 0.0351(6) Uani 0.825(2) 1 d PU . 1
C17 C 0.37617(16) 0.12150(18) 0.6499(3) 0.0349(7) Uani 0.825(2) 1 d PU . 1
C18 C 0.37279(12) 0.08136(13) 0.7755(2) 0.0326(6) Uani 0.825(2) 1 d PU . 1
C19 C 0.30424(14) 0.05598(13) 0.7952(3) 0.0351(5) Uani 0.825(2) 1 d PU . 1
C20 C 0.27641(14) 0.05660(13) 0.9222(3) 0.0350(6) Uani 0.825(2) 1 d PU . 1
C21 C 0.20684(13) 0.08135(14) 0.9425(3) 0.0362(6) Uani 0.825(2) 1 d PU . 1
C22 C 0.20329(16) 0.12198(17) 1.0677(3) 0.0357(7) Uani 0.825(2) 1 d PU . 1
C23 C 0.16147(12) 0.18425(17) 1.0794(3) 0.0375(6) Uani 0.825(2) 1 d PU . 1
C24 C 0.18570(16) 0.2500 1.1486(3) 0.0341(8) Uani 0.825(2) 2 d SPU . 1
C25 C 0.25125(19) 0.2500 1.2037(4) 0.0283(9) Uani 0.825(2) 2 d SPU . 1
C34 C 0.39285(16) 0.2500 0.5680(3) 0.0341(8) Uani 0.825(2) 2 d SPU . 1
C35 C 0.32730(18) 0.2500 0.5121(3) 0.0343(9) Uani 0.825(2) 2 d SPU . 1
C36 C 0.28481(13) 0.18395(16) 0.5249(2) 0.0341(5) Uani 0.825(2) 1 d PU . 1
C37 C 0.30846(13) 0.12110(15) 0.5915(3) 0.0340(6) Uani 0.825(2) 1 d PU . 1
C38 C 0.26393(14) 0.08068(15) 0.6811(3) 0.0344(6) Uani 0.825(2) 1 d PU . 1
C39 C 0.19770(13) 0.10483(15) 0.7006(3) 0.0359(5) Uani 0.825(2) 1 d PU . 1
C40 C 0.16795(15) 0.10520(18) 0.8341(3) 0.0372(7) Uani 0.825(2) 1 d PU . 1
C41 C 0.12452(12) 0.17078(17) 0.8464(3) 0.0378(6) Uani 0.825(2) 1 d PU . 1
C42 C 0.12102(12) 0.20932(16) 0.9651(3) 0.0389(7) Uani 0.825(2) 1 d PU . 1
C53 C 0.21570(13) 0.20947(17) 0.5445(2) 0.0319(4) Uani 0.825(2) 1 d PU . 1
C54 C 0.17294(12) 0.17022(17) 0.6309(2) 0.0334(4) Uani 0.825(2) 1 d PU . 1
C55 C 0.12784(12) 0.21115(17) 0.7197(3) 0.0342(5) Uani 0.825(2) 1 d PU . 1
C101 C 0.4176(2) 0.1630(4) 1.1075(4) 0.0220(4) Uani 0.175(2) 1 d PGU . 2
C102 C 0.3730(2) 0.1036(3) 1.0357(4) 0.0271(5) Uani 0.175(2) 1 d PGU . 2
C103 C 0.3033(2) 0.1060(3) 1.0940(4) 0.024(2) Uani 0.175(2) 1 d PGU . 2
C104 C 0.2979(3) 0.1741(4) 1.1801(3) 0.023(4) Uani 0.175(2) 1 d PGU . 2
C105 C 0.3627(3) 0.2120(4) 1.1755(4) 0.0217(4) Uani 0.175(2) 1 d PGU . 2
C109 C 0.4510(2) 0.2116(4) 1.0003(5) 0.0217(4) Uani 0.175(2) 1 d PGU . 2
C110 C 0.45810(18) 0.1834(4) 0.8638(5) 0.0264(5) Uani 0.175(2) 1 d PGU . 2
C111 C 0.42471(18) 0.1220(3) 0.8206(5) 0.027(2) Uani 0.175(2) 1 d PGU . 2
C112 C 0.3806(2) 0.0826(3) 0.9083(4) 0.027(2) Uani 0.175(2) 1 d PGU . 2
C113 C 0.3198(2) 0.0569(2) 0.8281(4) 0.0351(5) Uani 0.175(2) 1 d PGU . 2
C114 C 0.2588(2) 0.0564(2) 0.8909(4) 0.0350(6) Uani 0.175(2) 1 d PGU . 2
C115 C 0.2479(2) 0.0818(3) 1.0222(4) 0.032(2) Uani 0.175(2) 1 d PGU . 2
C116 C 0.1857(2) 0.1218(3) 1.0343(4) 0.040(3) Uani 0.175(2) 1 d PGU . 2
C117 C 0.1763(2) 0.1844(4) 1.1076(5) 0.0375(6) Uani 0.175(2) 1 d PGU . 2
C118 C 0.2376(3) 0.2118(4) 1.1874(4) 0.030(3) Uani 0.175(2) 1 d PGU . 2
C126 C 0.4641(2) 0.2500(4) 0.7762(6) 0.021(3) Uani 0.175(2) 2 d SPGU . 2
C127 C 0.4363(3) 0.2500(4) 0.6511(6) 0.027(3) Uani 0.175(2) 2 d SPGU . 2
C128 C 0.4020(2) 0.1844(3) 0.6072(4) 0.0278(6) Uani 0.175(2) 1 d PGU . 2
C129 C 0.3931(2) 0.1220(3) 0.6831(4) 0.031(3) Uani 0.175(2) 1 d PGU . 2
C130 C 0.3312(2) 0.0818(3) 0.6949(4) 0.033(2) Uani 0.175(2) 1 d PGU . 2
C131 C 0.2760(2) 0.1050(3) 0.6217(4) 0.030(2) Uani 0.175(2) 1 d PGU . 2
C132 C 0.2062(2) 0.1050(4) 0.6821(4) 0.0359(5) Uani 0.175(2) 1 d PGU . 2
C133 C 0.1974(2) 0.0818(3) 0.8109(5) 0.036(2) Uani 0.175(2) 1 d PGU . 2
C134 C 0.15388(18) 0.1203(4) 0.8959(5) 0.036(2) Uani 0.175(2) 1 d PGU . 2
C135 C 0.11955(18) 0.1823(4) 0.8516(6) 0.0378(6) Uani 0.175(2) 1 d PGU . 2
C136 C 0.1133(2) 0.2500(4) 0.9389(7) 0.035(4) Uani 0.175(2) 2 d SPGU . 2
C137 C 0.1420(3) 0.2500(4) 1.0640(6) 0.038(3) Uani 0.175(2) 2 d SPGU . 2
C147 C 0.3411(3) 0.2113(4) 0.5254(4) 0.0343(9) Uani 0.175(2) 1 d PGU . 2
C148 C 0.2814(3) 0.1728(4) 0.5332(3) 0.0341(5) Uani 0.175(2) 1 d PGU . 2
C149 C 0.2163(3) 0.2110(4) 0.5431(4) 0.0319(4) Uani 0.175(2) 1 d PGU . 2
C150 C 0.1718(2) 0.1705(4) 0.6318(5) 0.0334(4) Uani 0.175(2) 1 d PGU . 2
C151 C 0.1279(2) 0.2099(5) 0.7174(6) 0.0342(5) Uani 0.175(2) 1 d PGU . 2
C201 C 0.46982(9) 0.12835(10) 1.21181(18) 0.0282(4) Uani 1 1 d U . .
C202 C 0.54002(10) 0.11085(11) 1.1526(2) 0.0326(4) Uani 1 1 d U . .
C203 C 0.44154(11) 0.05885(11) 1.2848(2) 0.0349(5) Uani 1 1 d U . .
F1 F 0.48169(6) 0.17997(6) 1.31065(11) 0.0371(3) Uani 1 1 d U . .
F2 F 0.57895(6) 0.07376(6) 1.24028(13) 0.0450(3) Uani 1 1 d U . .
F3 F 0.57277(5) 0.17405(6) 1.12280(13) 0.0419(3) Uani 1 1 d U . .
F4 F 0.53570(6) 0.06980(6) 1.04276(12) 0.0382(3) Uani 1 1 d U . .
F5 F 0.47644(7) 0.04445(7) 1.39581(12) 0.0534(4) Uani 1 1 d U . .
F6 F 0.44428(6) -0.00178(6) 1.20700(12) 0.0398(3) Uani 1 1 d U . .
F7 F 0.37680(6) 0.06933(7) 1.32083(12) 0.0428(3) Uani 1 1 d U . .

loop_
_atom_site_aniso_label
_atom_site_aniso_U_11
_atom_site_aniso_U_22
_atom_site_aniso_U_33
_atom_site_aniso_U_23
_atom_site_aniso_U_13
_atom_site_aniso_U_12
C1 0.0255(9) 0.0196(9) 0.0209(9) 0.0003(7) -0.0045(7) 0.0011(7)
C2 0.0164(8) 0.0282(9) 0.0206(9) -0.0010(7) -0.0030(6) 0.0014(7)
C3 0.0180(9) 0.0372(12) 0.0240(9) -0.0056(8) -0.0012(7) 0.0090(8)
C4 0.0281(14) 0.0285(14) 0.0267(13) -0.0076(11) -0.0050(11) 0.0105(10)
C5 0.0361(12) 0.0157(9) 0.0297(11) -0.0001(8) -0.0114(9) 0.0018(8)
C6 0.0385(14) 0.0180(12) 0.0292(14) 0.0046(10) -0.0071(10) -0.0039(10)
C7 0.0337(14) 0.0306(14) 0.0236(12) 0.0104(10) 0.0006(11) -0.0100(11)
C8 0.0287(16) 0.0372(17) 0.0149(19) 0.0055(14) 0.0016(13) -0.0057(13)
C9 0.0253(9) 0.0264(9) 0.0135(8) 0.0005(7) -0.0033(7) -0.0008(7)
C15 0.0170(11) 0.0490(16) 0.0237(12) -0.0058(11) 0.0040(8) 0.0050(10)
C16 0.0243(12) 0.0619(18) 0.0192(11) -0.0089(11) 0.0059(9) 0.0096(12)
C17 0.0351(15) 0.0443(17) 0.0252(13) -0.0161(11) -0.0016(12) 0.0125(12)
C18 0.0398(14) 0.0278(12) 0.0301(12) -0.0138(10) -0.0067(10) 0.0117(10)
C19 0.0465(14) 0.0216(10) 0.0372(14) -0.0087(9) -0.0107(11) 0.0015(10)
C20 0.0459(15) 0.0206(10) 0.0385(14) 0.0026(9) -0.0105(11) -0.0079(10)
C21 0.0370(14) 0.0334(13) 0.0382(14) 0.0070(11) -0.0081(11) -0.0195(10)
C22 0.0313(14) 0.0446(17) 0.0313(14) 0.0098(12) 0.0026(12) -0.0178(12)
C23 0.0240(12) 0.0597(14) 0.0289(12) 0.0075(11) 0.0086(10) -0.0123(11)
C24 0.0225(16) 0.057(2) 0.0225(16) 0.000 0.0095(13) 0.000
C25 0.0283(19) 0.043(3) 0.0136(16) 0.000 0.0029(14) 0.000
C34 0.0248(16) 0.062(2) 0.0155(15) 0.000 0.0056(13) 0.000
C35 0.0350(17) 0.057(3) 0.0108(13) 0.000 -0.0001(12) 0.000
C36 0.0323(10) 0.0530(14) 0.0168(9) -0.0115(9) -0.0053(8) 0.0016(10)
C37 0.0370(15) 0.0427(15) 0.0224(12) -0.0160(11) -0.0054(11) 0.0026(12)
C38 0.0424(15) 0.0304(14) 0.0305(15) -0.0136(11) -0.0100(11) -0.0040(11)
C39 0.0371(12) 0.0353(11) 0.0354(12) -0.0065(9) -0.0142(10) -0.0129(9)
C40 0.0318(15) 0.0418(16) 0.0382(16) 0.0001(13) -0.0065(13) -0.0189(12)
C41 0.0183(10) 0.0585(16) 0.0368(11) 0.0045(10) -0.0035(8) -0.0147(9)
C42 0.0159(12) 0.0652(19) 0.0356(13) 0.0029(13) 0.0050(10) -0.0088(12)
C53 0.0285(10) 0.0490(11) 0.0183(9) -0.0050(8) -0.0096(7) -0.0018(8)
C54 0.0252(10) 0.0455(12) 0.0294(10) -0.0055(9) -0.0129(8) -0.0061(8)
C55 0.0174(9) 0.0546(12) 0.0305(10) -0.0002(9) -0.0079(7) -0.0057(8)
C101 0.0255(9) 0.0196(9) 0.0209(9) 0.0003(7) -0.0045(7) 0.0011(7)
C102 0.0361(12) 0.0157(9) 0.0297(11) -0.0001(8) -0.0114(9) 0.0018(8)
C103 0.036(5) 0.016(6) 0.022(6) 0.005(4) 0.002(4) -0.004(5)
C104 0.030(6) 0.026(8) 0.014(9) 0.012(5) 0.003(6) 0.005(5)
C105 0.0253(9) 0.0264(9) 0.0135(8) 0.0005(7) -0.0033(7) -0.0008(7)
C109 0.0164(8) 0.0282(9) 0.0206(9) -0.0010(7) -0.0030(6) 0.0014(7)
C110 0.0180(9) 0.0372(12) 0.0240(9) -0.0056(8) -0.0012(7) 0.0090(8)
C111 0.029(5) 0.023(5) 0.030(5) -0.005(4) -0.002(4) 0.017(4)
C112 0.026(5) 0.016(5) 0.038(5) -0.001(4) -0.005(4) 0.010(4)
C113 0.0465(14) 0.0216(10) 0.0372(14) -0.0087(9) -0.0107(11) 0.0015(10)
C114 0.0459(15) 0.0206(10) 0.0385(14) 0.0026(9) -0.0105(11) -0.0079(10)
C115 0.040(5) 0.021(5) 0.035(5) 0.018(4) -0.004(4) -0.017(4)
C116 0.025(6) 0.058(7) 0.037(6) 0.010(5) 0.001(5) -0.023(5)
C117 0.0240(12) 0.0597(14) 0.0289(12) 0.0075(11) 0.0086(10) -0.0123(11)
C118 0.026(5) 0.055(9) 0.007(5) -0.007(5) 0.008(4) -0.004(5)
C126 0.010(7) 0.028(8) 0.024(6) 0.000 0.000(5) 0.000
C127 0.019(7) 0.043(7) 0.020(6) 0.000 0.010(5) 0.000
C128 0.0281(14) 0.0285(14) 0.0267(13) -0.0076(11) -0.0050(11) 0.0105(10)
C129 0.029(6) 0.034(6) 0.029(6) -0.017(4) 0.002(5) 0.005(5)
C130 0.037(5) 0.027(5) 0.034(5) -0.016(4) -0.006(4) 0.007(4)
C131 0.031(6) 0.031(6) 0.027(7) -0.014(4) -0.005(5) -0.001(5)
C132 0.0371(12) 0.0353(11) 0.0354(12) -0.0065(9) -0.0142(10) -0.0129(9)
C133 0.033(6) 0.033(6) 0.042(5) 0.000(5) -0.011(5) -0.021(4)
C134 0.022(5) 0.045(6) 0.040(6) 0.006(5) -0.001(4) -0.027(4)
C135 0.0183(10) 0.0585(16) 0.0368(11) 0.0045(10) -0.0035(8) -0.0147(9)
C136 0.016(8) 0.059(9) 0.030(7) 0.000 0.005(6) 0.000
C137 0.017(7) 0.079(9) 0.018(6) 0.000 0.014(5) 0.000
C147 0.0350(17) 0.057(3) 0.0108(13) 0.000 -0.0001(12) 0.000
C148 0.0323(10) 0.0530(14) 0.0168(9) -0.0115(9) -0.0053(8) 0.0016(10)
C149 0.0285(10) 0.0490(11) 0.0183(9) -0.0050(8) -0.0096(7) -0.0018(8)
C150 0.0252(10) 0.0455(12) 0.0294(10) -0.0055(9) -0.0129(8) -0.0061(8)
C151 0.0174(9) 0.0546(12) 0.0305(10) -0.0002(9) -0.0079(7) -0.0057(8)
C201 0.0353(10) 0.0240(9) 0.0253(9) -0.0039(7) -0.0089(8) 0.0045(7)
C202 0.0331(10) 0.0267(10) 0.0381(11) -0.0024(8) -0.0115(8) 0.0045(8)
C203 0.0467(12) 0.0298(10) 0.0280(10) 0.0050(8) -0.0043(9) 0.0099(9)
F1 0.0508(7) 0.0305(6) 0.0299(6) -0.0103(5) -0.0185(5) 0.0109(5)
F2 0.0430(7) 0.0390(7) 0.0530(8) -0.0019(6) -0.0222(6) 0.0136(5)
F3 0.0295(6) 0.0361(7) 0.0601(8) 0.0017(6) -0.0080(5) 0.0000(5)
F4 0.0358(6) 0.0395(6) 0.0391(7) -0.0099(5) -0.0048(5) 0.0084(5)
F5 0.0759(9) 0.0499(8) 0.0343(7) 0.0140(6) -0.0169(6) 0.0133(7)
F6 0.0539(7) 0.0230(6) 0.0425(7) 0.0010(5) 0.0013(6) 0.0028(5)
F7 0.0515(8) 0.0385(7) 0.0385(7) 0.0129(5) 0.0108(6) 0.0082(6)

loop_
_atom_type_symbol
_atom_type_description
_atom_type_scat_dispersion_real
_atom_type_scat_dispersion_imag
_atom_type_scat_source
C C -0.0020 0.0020 'International Tables Vol C Tables 4.2.6.8 and 6.1.1.4'
F F -0.0053 0.0125 'International Tables Vol C Tables 4.2.6.8 and 6.1.1.4'

loop_
_geom_angle_atom_site_label_1
_geom_angle_atom_site_label_2
_geom_angle_atom_site_label_3
_geom_angle
_geom_angle_site_symmetry_1
_geom_angle_site_symmetry_3
_geom_angle_publ_flag
C9 C1 C2 106.77(16) . . ?
C9 C1 C5 108.91(17) . . ?
C2 C1 C5 100.04(16) . . ?
C9 C1 C201 112.26(17) . . ?
C2 C1 C201 114.37(17) . . ?
C5 C1 C201 113.62(17) . . ?
C2 C2 C3 119.34(13) 7_565 . ?
C2 C2 C1 124.30(11) 7_565 . ?
C3 C2 C1 109.87(18) . . ?
C15 C3 C2 121.5(2) . . ?
C15 C3 C4 119.9(2) . . ?
C2 C3 C4 109.0(2) . . ?
C18 C4 C5 120.9(2) . . ?
C18 C4 C3 119.8(2) . . ?
C5 C4 C3 108.5(2) . . ?
C6 C5 C4 119.4(2) . . ?
C6 C5 C1 123.3(2) . . ?
C4 C5 C1 109.8(2) . . ?
C5 C6 C20 120.2(2) . . ?
C5 C6 C7 121.3(2) . . ?
C20 C6 C7 107.5(2) . . ?
C8 C7 C22 119.7(3) . . ?
C8 C7 C6 119.7(2) . . ?
C22 C7 C6 108.0(2) . . ?
C7 C8 C25 120.8(3) . . ?
C7 C8 C9 121.2(3) . . ?
C25 C8 C9 107.4(3) . . ?
C9 C9 C8 108.80(16) 7_565 . ?
C9 C9 C1 124.64(11) 7_565 . ?
C8 C9 C1 121.5(2) . . ?
C3 C15 C15 119.11(15) . 7_565 ?
C3 C15 C16 120.2(2) . . ?
C15 C15 C16 108.52(15) 7_565 . ?
C17 C16 C34 120.6(2) . . ?
C17 C16 C15 119.9(2) . . ?
C34 C16 C15 107.2(2) . . ?
C16 C17 C18 120.1(3) . . ?
C16 C17 C37 120.1(3) . . ?
C18 C17 C37 107.8(2) . . ?
C4 C18 C19 119.4(2) . . ?
C4 C18 C17 120.1(2) . . ?
C19 C18 C17 108.6(2) . . ?
C20 C19 C18 119.6(2) . . ?
C20 C19 C38 120.2(2) . . ?
C18 C19 C38 107.9(2) . . ?
C19 C20 C21 120.2(2) . . ?
C19 C20 C6 120.3(2) . . ?
C21 C20 C6 108.1(2) . . ?
C40 C21 C20 120.0(2) . . ?
C40 C21 C22 119.6(3) . . ?
C20 C21 C22 108.6(2) . . ?
C23 C22 C7 120.2(3) . . ?
C23 C22 C21 120.2(3) . . ?
C7 C22 C21 107.9(2) . . ?
C22 C23 C24 119.8(3) . . ?
C22 C23 C42 120.0(3) . . ?
C24 C23 C42 107.8(3) . . ?
C25 C24 C23 119.48(18) . . ?
C25 C24 C23 119.48(18) . 7_565 ?
C23 C24 C23 108.8(3) . 7_565 ?
C24 C25 C8 120.0(2) . 7_565 ?
C24 C25 C8 120.0(2) . . ?
C8 C25 C8 107.6(3) 7_565 . ?
C35 C34 C16 119.56(17) . 7_565 ?
C35 C34 C16 119.56(17) . . ?
C16 C34 C16 108.5(3) 7_565 . ?
C34 C35 C36 119.49(17) . . ?
C34 C35 C36 119.49(17) . 7_565 ?
C36 C35 C36 108.8(3) . 7_565 ?
C37 C36 C53 120.3(2) . . ?
C37 C36 C35 120.5(2) . . ?
C53 C36 C35 107.2(2) . . ?
C36 C37 C38 120.0(2) . . ?
C36 C37 C17 119.8(3) . . ?
C38 C37 C17 107.8(2) . . ?
C39 C38 C37 120.0(3) . . ?
C39 C38 C19 119.6(2) . . ?
C37 C38 C19 108.0(2) . . ?
C38 C39 C54 120.0(2) . . ?
C38 C39 C40 120.5(2) . . ?
C54 C39 C40 107.7(2) . . ?
C21 C40 C41 120.1(3) . . ?
C21 C40 C39 119.5(3) . . ?
C41 C40 C39 108.4(2) . . ?
C42 C41 C40 120.4(2) . . ?
C42 C41 C55 120.4(3) . . ?
C40 C41 C55 107.3(2) . . ?
C41 C42 C42 120.01(17) . 7_565 ?
C41 C42 C23 119.8(3) . . ?
C42 C42 C23 107.80(16) 7_565 . ?
C54 C53 C36 119.4(2) . . ?
C54 C53 C53 120.15(14) . 7_565 ?
C36 C53 C53 108.38(15) . 7_565 ?
C53 C54 C39 120.2(2) . . ?
C53 C54 C55 119.6(2) . . ?
C39 C54 C55 108.4(2) . . ?
C55 C55 C54 120.20(14) 7_565 . ?
C55 C55 C41 119.54(15) 7_565 . ?
C54 C55 C41 108.1(2) . . ?
C109 C101 C105 106.7 . . ?
C109 C101 C102 107.7 . . ?
C105 C101 C102 101.3 . . ?
C109 C101 C201 114.0(3) . . ?
C105 C101 C201 112.3(3) . . ?
C102 C101 C201 113.8(4) . . ?
C112 C102 C103 119.0 . . ?
C112 C102 C101 124.8 . . ?
C103 C102 C101 108.5 . . ?
C115 C103 C102 120.9 . . ?
C115 C103 C104 120.1 . . ?
C102 C103 C104 108.4 . . ?
C118 C104 C105 122.4 . . ?
C118 C104 C103 119.7 . . ?
C105 C104 C103 107.4 . . ?
C105 C105 C104 118.0 7_565 . ?
C105 C105 C101 124.4 7_565 . ?
C104 C105 C101 111.4 . . ?
C109 C109 C110 110.1 7_565 . ?
C109 C109 C101 124.6 7_565 . ?
C110 C109 C101 120.1 . . ?
C111 C110 C109 122.2 . . ?
C111 C110 C126 120.0 . . ?
C109 C110 C126 106.6 . . ?
C110 C111 C112 120.0 . . ?
C110 C111 C129 119.5 . . ?
C112 C111 C129 108.3 . . ?
C102 C112 C111 121.3 . . ?
C102 C112 C113 120.3 . . ?
C111 C112 C113 107.6 . . ?
C114 C113 C130 125.2 . . ?
C114 C113 C112 117.0 . . ?
C130 C113 C112 106.3 . . ?
C113 C114 C115 124.5 . . ?
C113 C114 C133 117.1 . . ?
C115 C114 C133 106.1 . . ?
C103 C115 C114 118.1 . . ?
C103 C115 C116 118.5 . . ?
C114 C115 C116 111.8 . . ?
C117 C116 C115 125.5 . . ?
C117 C116 C134 116.9 . . ?
C115 C116 C134 105.5 . . ?
C116 C117 C137 125.5 . . ?
C116 C117 C118 116.3 . . ?
C137 C117 C118 105.7 . . ?
C118 C118 C104 119.6 7_565 . ?
C118 C118 C117 108.7 7_565 . ?
C104 C118 C117 119.9 . . ?
C127 C126 C110 120.8 . . ?
C127 C126 C110 120.8(3) . 7_565 ?
C110 C126 C110 106.6(3) . 7_565 ?
C126 C127 C128 118.2 . . ?
C126 C127 C128 118.2(2) . 7_565 ?
C128 C127 C128 111.1(3) . 7_565 ?
C129 C128 C127 124.3 . . ?
C129 C128 C147 117.1 . . ?
C127 C128 C147 106.2 . . ?
C128 C129 C130 124.9 . . ?
C128 C129 C111 117.2 . . ?
C130 C129 C111 106.1 . . ?
C131 C130 C129 118.7 . . ?
C131 C130 C113 118.1 . . ?
C129 C130 C113 111.8 . . ?
C130 C131 C132 120.4 . . ?
C130 C131 C148 120.1 . . ?
C132 C131 C148 107.7 . . ?
C133 C132 C150 121.2 . . ?
C133 C132 C131 119.8 . . ?
C150 C132 C131 106.7 . . ?
C132 C133 C134 120.4 . . ?
C132 C133 C114 119.3 . . ?
C134 C133 C114 108.3 . . ?
C135 C134 C133 120.3 . . ?
C135 C134 C116 119.0 . . ?
C133 C134 C116 108.3 . . ?
C134 C135 C151 121.5 . . ?
C134 C135 C136 120.2 . . ?
C151 C135 C136 106.2 . . ?
C137 C136 C135 120.0 . . ?
C137 C136 C135 120.0(3) . 7_565 ?
C135 C136 C135 107.6(4) . 7_565 ?
C136 C137 C117 118.4(2) . 7_565 ?
C136 C137 C117 118.4 . . ?
C117 C137 C117 111.1(3) 7_565 . ?
C148 C147 C147 120.3 . 7_565 ?
C148 C147 C128 119.0 . . ?
C147 C147 C128 108.3 7_565 . ?
C147 C148 C149 121.7 . . ?
C147 C148 C131 120.1 . . ?
C149 C148 C131 105.9 . . ?
C149 C149 C150 120.1 7_565 . ?
C149 C149 C148 118.0 7_565 . ?
C150 C149 C148 109.9 . . ?
C151 C150 C149 119.8 . . ?
C151 C150 C132 118.7 . . ?
C149 C150 C132 109.9 . . ?
C150 C151 C151 120.0 . 7_565 ?
C150 C151 C135 118.0 . . ?
C151 C151 C135 110.0 7_565 . ?
F1 C201 C202 105.28(15) . . ?
F1 C201 C203 105.03(15) . . ?
C202 C201 C203 110.08(15) . . ?
F1 C201 C1 108.79(15) . . ?
C202 C201 C1 113.38(16) . . ?
C203 C201 C1 113.59(16) . . ?
F1 C201 C101 108.8(3) . . ?
C202 C201 C101 113.9(2) . . ?
C203 C201 C101 113.1(3) . . ?
C1 C201 C101 0.6(3) . . ?
F4 C202 F3 108.27(17) . . ?
F4 C202 F2 107.92(15) . . ?
F3 C202 F2 106.84(15) . . ?
F4 C202 C201 112.14(15) . . ?
F3 C202 C201 110.38(15) . . ?
F2 C202 C201 111.09(17) . . ?
F5 C203 F6 108.08(15) . . ?
F5 C203 F7 106.92(16) . . ?
F6 C203 F7 108.07(17) . . ?
F5 C203 C201 111.44(17) . . ?
F6 C203 C201 111.16(16) . . ?
F7 C203 C201 111.00(15) . . ?

loop_
_geom_bond_atom_site_label_1
_geom_bond_atom_site_label_2
_geom_bond_distance
_geom_bond_site_symmetry_2
_geom_bond_publ_flag
C1 C9 1.530(3) . ?
C1 C2 1.545(3) . ?
C1 C5 1.558(3) . ?
C1 C201 1.579(3) . ?
C2 C2 1.358(5) 7_565 ?
C2 C3 1.440(3) . ?
C3 C15 1.384(3) . ?
C3 C4 1.451(4) . ?
C4 C18 1.395(3) . ?
C4 C5 1.438(4) . ?
C5 C6 1.364(3) . ?
C6 C20 1.453(3) . ?
C6 C7 1.470(4) . ?
C7 C8 1.370(4) . ?
C7 C22 1.449(4) . ?
C8 C25 1.429(4) . ?
C8 C9 1.470(3) . ?
C9 C9 1.359(5) 7_565 ?
C15 C15 1.422(5) 7_565 ?
C15 C16 1.462(3) . ?
C16 C17 1.380(4) . ?
C16 C34 1.448(3) . ?
C17 C18 1.448(4) . ?
C17 C37 1.452(4) . ?
C18 C19 1.433(4) . ?
C19 C20 1.384(4) . ?
C19 C38 1.457(4) . ?
C20 C21 1.449(4) . ?
C21 C40 1.393(4) . ?
C21 C22 1.449(4) . ?
C22 C23 1.386(4) . ?
C23 C24 1.442(3) . ?
C23 C42 1.463(4) . ?
C24 C25 1.400(5) . ?
C24 C23 1.442(3) 7_565 ?
C25 C8 1.429(4) 7_565 ?
C34 C35 1.403(5) . ?
C34 C16 1.448(3) 7_565 ?
C35 C36 1.449(3) . ?
C35 C36 1.449(3) 7_565 ?
C36 C37 1.385(4) . ?
C36 C53 1.444(3) . ?
C37 C38 1.444(4) . ?
C38 C39 1.383(4) . ?
C39 C54 1.443(4) . ?
C39 C40 1.458(4) . ?
C40 C41 1.452(4) . ?
C41 C42 1.374(4) . ?
C41 C55 1.460(3) . ?
C42 C42 1.451(6) 7_565 ?
C53 C54 1.394(3) . ?
C53 C53 1.446(6) 7_565 ?
C54 C55 1.451(3) . ?
C55 C55 1.386(6) 7_565 ?
C101 C109 1.5275 . ?
C101 C105 1.5461 . ?
C101 C102 1.5511 . ?
C101 C201 1.587(5) . ?
C102 C112 1.3370 . ?
C102 C103 1.4873 . ?
C103 C115 1.3729 . ?
C103 C104 1.4923 . ?
C104 C118 1.3635 . ?
C104 C105 1.4410 . ?
C105 C105 1.357(15) 7_565 ?
C109 C109 1.369(15) 7_565 ?
C109 C110 1.4621 . ?
C110 C111 1.3486 . ?
C110 C126 1.4805 . ?
C111 C112 1.4194 . ?
C111 C129 1.5093 . ?
C112 C113 1.5097 . ?
C113 C114 1.3526 . ?
C113 C130 1.4222 . ?
C114 C115 1.4061 . ?
C114 C133 1.5154 . ?
C115 C116 1.4190 . ?
C116 C117 1.3488 . ?
C116 C134 1.5203 . ?
C117 C137 1.4187 . ?
C117 C118 1.5238 . ?
C118 C118 1.362(14) 7_565 ?
C126 C127 1.3660 . ?
C126 C110 1.481(11) 7_565 ?
C127 C128 1.4188 . ?
C127 C128 1.419(10) 7_565 ?
C128 C129 1.3588 . ?
C128 C147 1.5267 . ?
C129 C130 1.4158 . ?
C130 C131 1.3718 . ?
C131 C132 1.4970 . ?
C131 C148 1.5025 . ?
C132 C133 1.3658 . ?
C132 C150 1.4393 . ?
C133 C134 1.3873 . ?
C134 C135 1.3689 . ?
C135 C151 1.4394 . ?
C135 C136 1.4950 . ?
C136 C137 1.3731 . ?
C136 C135 1.495(13) 7_565 ?
C137 C117 1.419(11) 7_565 ?
C147 C148 1.3588 . ?
C147 C147 1.382(13) 7_565 ?
C148 C149 1.4523 . ?
C149 C149 1.392(16) 7_565 ?
C149 C150 1.4377 . ?
C150 C151 1.4038 . ?
C151 C151 1.430(17) 7_565 ?
C201 F1 1.371(2) . ?
C201 C202 1.532(3) . ?
C201 C203 1.542(3) . ?
C202 F4 1.323(2) . ?
C202 F3 1.331(2) . ?
C202 F2 1.339(2) . ?
C203 F5 1.331(2) . ?
C203 F6 1.333(2) . ?
C203 F7 1.334(2) . ?
